data_7033014
loop_
_publ_author_name
'Du, Li-Yun'
'Wang, Hui'
'Liu, Ge'
'Xie, Dong'
'Guo, Fu-Sheng'
'Hou, Lei'
'Wang, Yao-Yu'

_publ_section_title
;
 Structural diversity of five new bitriazole-based complexes:
 luminescence, sorption, and magnetic properties.
;
_journal_issue 3
_journal_name_full 'Dalton transactions (Cambridge, England : 2003)'
_journal_page_first 1110
_journal_page_last 1119
_journal_paper_doi 10.1039/c4dt03129f
_journal_volume 44
_journal_year 2015
_chemical_formula_sum 'C16 H22 N16 O14 S2 Zn3'
_chemical_formula_weight 922.81
_chemical_name_systematic
; 
 ? 
;
_space_group_IT_number 14
_symmetry_cell_setting monoclinic
_symmetry_space_group_name_Hall '-P 2ybc'
_symmetry_space_group_name_H-M 'P 1 21/c 1'
_atom_sites_solution_hydrogens geom
_atom_sites_solution_primary direct
_atom_sites_solution_secondary difmap
_audit_creation_method SHELXL-97
_cell_angle_alpha 90.00
_cell_angle_beta 130.725(12)
_cell_angle_gamma 90.00
_cell_formula_units_Z 2
_cell_length_a 7.4092(19)
_cell_length_b 26.697(6)
_cell_length_c 10.1452(19)
_cell_measurement_reflns_used 1482
_cell_measurement_temperature 296(2)
_cell_measurement_theta_max 25.22
_cell_measurement_theta_min 2.76
_cell_volume 1520.8(7)
_computing_structure_refinement 'SHELXL-97 (Sheldrick, 1997)'
_computing_structure_solution 'SHELXS-97 (Sheldrick, 1990)'
_diffrn_ambient_temperature 296(2)
_diffrn_measured_fraction_theta_full 0.998
_diffrn_measured_fraction_theta_max 0.998
_diffrn_radiation_monochromator graphite
_diffrn_radiation_source 'fine-focus sealed tube'
_diffrn_radiation_type MoK\a
_diffrn_radiation_wavelength 0.71073
_diffrn_reflns_av_R_equivalents 0.0882
_diffrn_reflns_av_sigmaI/netI 0.0963
_diffrn_reflns_limit_h_max 8
_diffrn_reflns_limit_h_min -9
_diffrn_reflns_limit_k_max 31
_diffrn_reflns_limit_k_min -32
_diffrn_reflns_limit_l_max 11
_diffrn_reflns_limit_l_min -12
_diffrn_reflns_number 8116
_diffrn_reflns_theta_full 26.00
_diffrn_reflns_theta_max 26.00
_diffrn_reflns_theta_min 1.53
_exptl_absorpt_coefficient_mu 2.579
_exptl_absorpt_correction_T_max 0.7646
_exptl_absorpt_correction_T_min 0.6539
_exptl_absorpt_correction_type multi-scan
_exptl_absorpt_process_details sadabs
_exptl_crystal_colour colorless
_exptl_crystal_density_diffrn 2.015
_exptl_crystal_density_method 'not measured'
_exptl_crystal_description prism
_exptl_crystal_F_000 928
_exptl_crystal_preparation Luminescent
_exptl_crystal_size_max 0.18
_exptl_crystal_size_mid 0.15
_exptl_crystal_size_min 0.11
_refine_diff_density_max 1.050
_refine_diff_density_min -1.171
_refine_diff_density_rms 0.331
_refine_ls_extinction_method none
_refine_ls_goodness_of_fit_ref 1.060
_refine_ls_hydrogen_treatment constr
_refine_ls_matrix_type full
_refine_ls_number_parameters 232
_refine_ls_number_reflns 2984
_refine_ls_number_restraints 0
_refine_ls_restrained_S_all 1.060
_refine_ls_R_factor_all 0.1007
_refine_ls_R_factor_gt 0.0531
_refine_ls_shift/su_max 0.000
_refine_ls_shift/su_mean 0.000
_refine_ls_structure_factor_coef Fsqd
_refine_ls_weighting_details 'calc w=1/[\s^2^(Fo^2^)+(0.1179P)^2^+0.0000P] where P=(Fo^2^+2Fc^2^)/3'
_refine_ls_weighting_scheme calc
_refine_ls_wR_factor_gt 0.1340
_refine_ls_wR_factor_ref 0.2001
_reflns_number_gt 1968
_reflns_number_total 2984
_reflns_threshold_expression >2sigma(I)
_cod_data_source_file c4dt03129f2.cif
_cod_data_source_block 3
_cod_depositor_comments 'Adding full bibliography for 7033012--7033016.cif.'
_cod_original_cell_volume 1520.8(6)
_cod_original_sg_symbol_H-M P21/c
_cod_database_code 7033014

loop_
_symmetry_equiv_pos_as_xyz
'x, y, z'
'-x, y+1/2, -z+1/2'
'-x, -y, -z'
'x, -y-1/2, z-1/2'

loop_
_atom_site_label
_atom_site_type_symbol
_atom_site_fract_x
_atom_site_fract_y
_atom_site_fract_z
_atom_site_U_iso_or_equiv
_atom_site_adp_type
_atom_site_occupancy
_atom_site_symmetry_multiplicity
_atom_site_calc_flag
_atom_site_refinement_flags
Zn1 Zn 0.0000 0.0000 0.0000 0.0265(4) Uani 1 2 d S
Zn2 Zn -0.17587(15) -0.18403(3) 0.26806(11) 0.0211(3) Uani 1 1 d .
S3 S -0.5967(3) -0.18042(6) 0.2714(2) 0.0210(4) Uani 1 1 d .
O1 O -0.4255(10) -0.2089(2) 0.2696(7) 0.0331(13) Uani 1 1 d .
O1W O 0.3433(9) -0.03768(18) 0.1085(7) 0.0318(13) Uani 1 1 d .
H1W1 H 0.4038 -0.0592 0.1892 0.048 Uiso 1 1 d R
H1W2 H 0.3212 -0.0520 0.0241 0.048 Uiso 1 1 d R
O2 O -0.8353(10) -0.1913(2) 0.1143(7) 0.0403(15) Uani 1 1 d .
O2W O 0.0578(9) -0.24127(19) 0.3753(7) 0.0318(13) Uani 1 1 d .
H2W1 H 0.1744 -0.2281 0.3902 0.048 Uiso 1 1 d R
H2W2 H 0.0908 -0.2626 0.4503 0.048 Uiso 1 1 d R
O3 O -0.5642(10) -0.19899(18) 0.4248(6) 0.0268(12) Uani 1 1 d .
O3W O -0.3597(11) -0.2084(2) 0.0222(7) 0.0417(15) Uani 1 1 d .
H3W1 H -0.3530 -0.1933 -0.0482 0.063 Uiso 1 1 d R
H3W2 H -0.3836 -0.2398 0.0052 0.063 Uiso 1 1 d R
O4 O -0.5403(10) -0.12703(19) 0.2943(7) 0.0363(14) Uani 1 1 d .
N1 N -0.3268(10) -0.1407(2) -0.1660(7) 0.0217(13) Uani 1 1 d .
N2 N -0.3831(10) -0.1294(2) -0.3197(7) 0.0235(13) Uani 1 1 d .
H2 H -0.4569 -0.1495 -0.4071 0.028 Uiso 1 1 d R
N3 N -0.2007(10) -0.0631(2) -0.1613(7) 0.0212(13) Uani 1 1 d .
N4 N -0.0165(11) -0.0433(2) 0.1626(7) 0.0232(13) Uani 1 1 d .
N5 N 0.0731(11) -0.0395(2) 0.3311(7) 0.0239(13) Uani 1 1 d .
N6 N -0.1017(10) -0.1145(2) 0.2215(7) 0.0203(13) Uani 1 1 d .
N7 N 0.0225(10) -0.1453(2) 0.5240(7) 0.0225(13) Uani 1 1 d .
N8 N 0.2462(12) -0.0847(3) 0.8156(8) 0.0310(15) Uani 1 1 d .
C1 C -0.3121(14) -0.0844(3) -0.3195(10) 0.0280(17) Uani 1 1 d .
H1 H -0.3343 -0.0695 -0.4120 0.034 Uiso 1 1 calc R
C2 C -0.2181(12) -0.0991(3) -0.0753(9) 0.0210(15) Uani 1 1 d .
C3 C -0.1117(12) -0.0881(2) 0.1051(9) 0.0206(15) Uani 1 1 d .
C4 C 0.0147(12) -0.0829(3) 0.3573(9) 0.0206(15) Uani 1 1 d .
C5 C 0.0769(12) -0.0979(3) 0.5233(9) 0.0202(15) Uani 1 1 d .
C6 C 0.0757(15) -0.1618(3) 0.6702(10) 0.0322(18) Uani 1 1 d .
H6 H 0.0366 -0.1945 0.6746 0.039 Uiso 1 1 calc R
C7 C 0.1847(14) -0.1322(3) 0.8121(10) 0.0342(19) Uani 1 1 d .
H7 H 0.2182 -0.1453 0.9109 0.041 Uiso 1 1 calc R
C8 C 0.1911(14) -0.0674(3) 0.6675(9) 0.0294(18) Uani 1 1 d .
H8 H 0.2305 -0.0348 0.6631 0.035 Uiso 1 1 calc R

loop_
_atom_site_aniso_label
_atom_site_aniso_U_11
_atom_site_aniso_U_22
_atom_site_aniso_U_33
_atom_site_aniso_U_23
_atom_site_aniso_U_13
_atom_site_aniso_U_12
Zn1 0.0428(8) 0.0167(6) 0.0223(6) -0.0006(5) 0.0223(6) -0.0092(5)
Zn2 0.0237(5) 0.0160(4) 0.0256(5) 0.0012(3) 0.0169(4) -0.0019(3)
S3 0.0231(9) 0.0221(9) 0.0189(9) 0.0023(7) 0.0142(8) 0.0017(7)
O1 0.039(3) 0.028(3) 0.050(4) 0.004(3) 0.037(3) 0.003(2)
O1W 0.041(3) 0.024(3) 0.028(3) 0.001(2) 0.022(3) -0.001(2)
O2 0.027(3) 0.058(4) 0.024(3) -0.006(3) 0.011(3) 0.006(3)
O2W 0.026(3) 0.025(3) 0.044(3) 0.008(2) 0.023(3) 0.008(2)
O3 0.038(3) 0.025(3) 0.023(3) 0.002(2) 0.023(3) 0.002(2)
O3W 0.070(4) 0.030(3) 0.033(3) -0.003(3) 0.037(3) -0.018(3)
O4 0.049(3) 0.019(3) 0.043(3) 0.011(2) 0.030(3) 0.007(2)
N1 0.030(3) 0.018(3) 0.019(3) -0.011(2) 0.017(3) -0.012(3)
N2 0.024(3) 0.026(3) 0.015(3) 0.001(3) 0.011(3) -0.003(3)
N3 0.028(3) 0.022(3) 0.018(3) -0.007(2) 0.017(3) -0.008(3)
N4 0.033(3) 0.018(3) 0.021(3) 0.002(3) 0.019(3) 0.002(3)
N5 0.040(4) 0.013(3) 0.019(3) -0.008(2) 0.019(3) -0.009(3)
N6 0.027(3) 0.017(3) 0.022(3) 0.005(2) 0.018(3) 0.001(2)
N7 0.023(3) 0.024(3) 0.020(3) 0.003(3) 0.014(3) 0.001(3)
N8 0.038(4) 0.041(4) 0.016(3) 0.008(3) 0.019(3) 0.012(3)
C1 0.038(4) 0.029(4) 0.023(4) -0.003(3) 0.022(4) -0.003(3)
C2 0.026(4) 0.022(4) 0.020(4) 0.002(3) 0.017(3) 0.003(3)
C3 0.022(4) 0.022(4) 0.020(4) 0.004(3) 0.014(3) -0.003(3)
C4 0.023(3) 0.022(4) 0.021(4) 0.001(3) 0.016(3) -0.001(3)
C5 0.020(3) 0.024(4) 0.019(4) 0.007(3) 0.014(3) 0.004(3)
C6 0.039(5) 0.030(4) 0.030(4) 0.005(4) 0.024(4) -0.001(4)
C7 0.036(4) 0.047(5) 0.020(4) 0.003(4) 0.019(4) -0.001(4)
C8 0.042(5) 0.029(4) 0.024(4) 0.005(3) 0.025(4) 0.010(4)

loop_
_atom_type_symbol
_atom_type_description
_atom_type_scat_dispersion_real
_atom_type_scat_dispersion_imag
_atom_type_scat_source
C C 0.0033 0.0016 'International Tables Vol C Tables 4.2.6.8 and 6.1.1.4'
H H 0.0000 0.0000 'International Tables Vol C Tables 4.2.6.8 and 6.1.1.4'
N N 0.0061 0.0033 'International Tables Vol C Tables 4.2.6.8 and 6.1.1.4'
O O 0.0106 0.0060 'International Tables Vol C Tables 4.2.6.8 and 6.1.1.4'
S S 0.1246 0.1234 'International Tables Vol C Tables 4.2.6.8 and 6.1.1.4'
Zn Zn 0.2839 1.4301 'International Tables Vol C Tables 4.2.6.8 and 6.1.1.4'

loop_
_geom_angle_atom_site_label_1
_geom_angle_atom_site_label_2
_geom_angle_atom_site_label_3
_geom_angle
_geom_angle_site_symmetry_1
_geom_angle_site_symmetry_3
N4 Zn1 N4 180.0(3) 3 .
N4 Zn1 N3 78.3(2) 3 3
N4 Zn1 N3 101.7(2) . 3
N4 Zn1 N3 101.7(2) 3 .
N4 Zn1 N3 78.3(2) . .
N3 Zn1 N3 180.0(4) 3 .
N4 Zn1 O1W 89.8(2) 3 3
N4 Zn1 O1W 90.2(2) . 3
N3 Zn1 O1W 91.3(2) 3 3
N3 Zn1 O1W 88.7(2) . 3
N4 Zn1 O1W 90.2(2) 3 .
N4 Zn1 O1W 89.8(2) . .
N3 Zn1 O1W 88.7(2) 3 .
N3 Zn1 O1W 91.3(2) . .
O1W Zn1 O1W 180.0(2) 3 .
O1 Zn2 O2W 102.7(2) . .
O1 Zn2 O3W 91.2(2) . .
O2W Zn2 O3W 94.1(2) . .
O1 Zn2 N6 133.7(2) . .
O2W Zn2 N6 122.6(2) . .
O3W Zn2 N6 94.2(2) . .
O1 Zn2 N7 93.2(2) . .
O2W Zn2 N7 92.4(2) . .
O3W Zn2 N7 171.2(2) . .
N6 Zn2 N7 77.3(2) . .
O2 S3 O4 112.9(3) . .
O2 S3 O1 108.9(3) . .
O4 S3 O1 110.0(3) . .
O2 S3 O3 109.5(3) . .
O4 S3 O3 108.9(3) . .
O1 S3 O3 106.4(3) . .
S3 O1 Zn2 129.6(3) . .
Zn1 O1W H1W1 119.5 . .
Zn1 O1W H1W2 107.1 . .
H1W1 O1W H1W2 107.4 . .
Zn2 O2W H2W1 101.4 . .
Zn2 O2W H2W2 129.5 . .
H2W1 O2W H2W2 117.0 . .
Zn2 O3W H3W1 121.6 . .
Zn2 O3W H3W2 116.9 . .
H3W1 O3W H3W2 114.6 . .
C2 N1 N2 101.7(5) . .
C1 N2 N1 112.3(6) . .
C1 N2 H2 123.9 . .
N1 N2 H2 123.9 . .
C2 N3 C1 103.0(6) . .
C2 N3 Zn1 112.1(4) . .
C1 N3 Zn1 144.8(5) . .
C3 N4 N5 107.7(5) . .
C3 N4 Zn1 116.4(4) . .
N5 N4 Zn1 135.4(4) . .
C4 N5 N4 103.2(5) . .
C3 N6 C4 101.8(6) . .
C3 N6 Zn2 143.4(5) . .
C4 N6 Zn2 114.6(4) . .
C5 N7 C6 116.6(6) . .
C5 N7 Zn2 113.9(4) . .
C6 N7 Zn2 129.2(5) . .
C7 N8 C8 116.2(7) . .
N2 C1 N3 108.6(6) . .
N2 C1 H1 125.7 . .
N3 C1 H1 125.7 . .
N1 C2 N3 114.5(6) . .
N1 C2 C3 128.1(6) . .
N3 C2 C3 117.4(6) . .
N4 C3 N6 112.5(6) . .
N4 C3 C2 115.4(6) . .
N6 C3 C2 132.1(6) . .
N5 C4 N6 114.8(6) . .
N5 C4 C5 124.4(6) . .
N6 C4 C5 120.7(6) . .
N7 C5 C8 122.2(6) . .
N7 C5 C4 113.2(6) . .
C8 C5 C4 124.6(6) . .
N7 C6 C7 121.9(8) . .
N7 C6 H6 119.1 . .
C7 C6 H6 119.1 . .
N8 C7 C6 122.5(7) . .
N8 C7 H7 118.7 . .
C6 C7 H7 118.7 . .
N8 C8 C5 120.6(7) . .
N8 C8 H8 119.7 . .
C5 C8 H8 119.7 . .

loop_
_geom_bond_atom_site_label_1
_geom_bond_atom_site_label_2
_geom_bond_distance
_geom_bond_site_symmetry_2
Zn1 N4 2.083(6) 3
Zn1 N4 2.083(6) .
Zn1 N3 2.134(5) 3
Zn1 N3 2.134(5) .
Zn1 O1W 2.245(5) 3
Zn1 O1W 2.245(5) .
Zn2 O1 1.975(5) .
Zn2 O2W 2.015(5) .
Zn2 O3W 2.016(5) .
Zn2 N6 2.077(6) .
Zn2 N7 2.234(6) .
S3 O2 1.440(6) .
S3 O4 1.461(5) .
S3 O1 1.490(5) .
S3 O3 1.495(5) .
O1W H1W1 0.8500 .
O1W H1W2 0.8500 .
O2W H2W1 0.8500 .
O2W H2W2 0.8499 .
O3W H3W1 0.8499 .
O3W H3W2 0.8501 .
N1 C2 1.328(9) .
N1 N2 1.359(8) .
N2 C1 1.311(9) .
N2 H2 0.8601 .
N3 C2 1.359(8) .
N3 C1 1.360(9) .
N4 C3 1.315(8) .
N4 N5 1.376(8) .
N5 C4 1.322(9) .
N6 C3 1.335(8) .
N6 C4 1.343(9) .
N7 C5 1.331(9) .
N7 C6 1.336(9) .
N8 C7 1.339(10) .
N8 C8 1.355(9) .
C1 H1 0.9300 .
C2 C3 1.474(9) .
C4 C5 1.482(9) .
C5 C8 1.379(10) .
C6 C7 1.353(11) .
C6 H6 0.9300 .
C7 H7 0.9300 .
C8 H8 0.9300 .
